data_4120591
loop_
_publ_author_name
'Wiedemann, Thomas'
'Voit, Gregor'
'Tchernook, Alexandra'
'Roesle, Philipp'
'G\"ottker-Schnetmann, Inigo'
'Mecking, Stefan'

_publ_section_title
;
 Monofunctional hyperbranched ethylene oligomers.
;
_journal_issue 5
_journal_name_full 'Journal of the American Chemical Society'
_journal_page_first 2078
_journal_page_last 2085
_journal_paper_doi 10.1021/ja411945n
_journal_volume 136
_journal_year 2014
_chemical_formula_moiety 'C35 H32 I2 N2 Ni O'
_chemical_formula_sum 'C35 H32 I2 N2 Ni O'
_chemical_formula_weight 809.14
_chemical_name_systematic
; 
 ? 
;
_space_group_IT_number 14
_symmetry_cell_setting monoclinic
_symmetry_Int_Tables_number 14
_symmetry_space_group_name_Hall '-P 2ybc'
_symmetry_space_group_name_H-M 'P 1 21/c 1'
_atom_sites_solution_hydrogens geom
_atom_sites_solution_primary heavy
_atom_sites_solution_secondary difmap
_audit_creation_method SHELXL-97
_cell_angle_alpha 90.00
_cell_angle_beta 107.125(4)
_cell_angle_gamma 90.00
_cell_formula_units_Z 4
_cell_length_a 11.1038(5)
_cell_length_b 16.6839(9)
_cell_length_c 18.0283(9)
_cell_measurement_reflns_used 25088
_cell_measurement_temperature 100(2)
_cell_measurement_theta_max 28.38
_cell_measurement_theta_min 1.70
_cell_volume 3191.8(3)
_computing_cell_refinement 'STOE X-AREA'
_computing_data_collection 'STOE X-AREA'
_computing_data_reduction 'STOE X-RED'
_computing_molecular_graphics ORTEP3v2
_computing_structure_refinement 'SHELXL-97 (Sheldrick, 1997)'
_computing_structure_solution 'SHELXS-97 (Sheldrick, 1990)'
_diffrn_ambient_temperature 100(2)
_diffrn_detector_area_resol_mean 6.67
_diffrn_measured_fraction_theta_full 0.991
_diffrn_measured_fraction_theta_max 0.991
_diffrn_measurement_device_type 'STOE IPDS 2T'
_diffrn_measurement_method 'rotation method'
_diffrn_radiation_monochromator graphite
_diffrn_radiation_source 'fine-focus sealed tube'
_diffrn_radiation_type MoK\a
_diffrn_radiation_wavelength 0.71073
_diffrn_reflns_av_R_equivalents 0.0504
_diffrn_reflns_av_sigmaI/netI 0.0358
_diffrn_reflns_limit_h_max 14
_diffrn_reflns_limit_h_min -14
_diffrn_reflns_limit_k_max 22
_diffrn_reflns_limit_k_min -21
_diffrn_reflns_limit_l_max 23
_diffrn_reflns_limit_l_min -23
_diffrn_reflns_number 35684
_diffrn_reflns_theta_full 28.02
_diffrn_reflns_theta_max 28.02
_diffrn_reflns_theta_min 1.70
_exptl_absorpt_coefficient_mu 2.572
_exptl_absorpt_correction_T_max 0.7930
_exptl_absorpt_correction_T_min 0.5313
_exptl_absorpt_correction_type integration
_exptl_absorpt_process_details 'STOE X-RED32'
_exptl_crystal_colour red
_exptl_crystal_density_diffrn 1.684
_exptl_crystal_density_method 'not measured'
_exptl_crystal_description prism
_exptl_crystal_F_000 1592
_exptl_crystal_size_max 0.35
_exptl_crystal_size_mid 0.24
_exptl_crystal_size_min 0.15
_refine_diff_density_max 1.437
_refine_diff_density_min -0.852
_refine_diff_density_rms 0.202
_refine_ls_extinction_method none
_refine_ls_goodness_of_fit_ref 1.049
_refine_ls_hydrogen_treatment constr
_refine_ls_matrix_type full
_refine_ls_number_parameters 375
_refine_ls_number_reflns 7658
_refine_ls_number_restraints 0
_refine_ls_restrained_S_all 1.049
_refine_ls_R_factor_all 0.0538
_refine_ls_R_factor_gt 0.0346
_refine_ls_shift/su_max 0.001
_refine_ls_shift/su_mean 0.000
_refine_ls_structure_factor_coef Fsqd
_refine_ls_weighting_details 'calc w=1/[\s^2^(Fo^2^)+(0.0427P)^2^+0.0000P] where P=(Fo^2^+2Fc^2^)/3'
_refine_ls_weighting_scheme calc
_refine_ls_wR_factor_gt 0.0755
_refine_ls_wR_factor_ref 0.0804
_reflns_number_gt 5939
_reflns_number_total 7658
_reflns_threshold_expression >2sigma(I)
_cod_data_source_file ja411945n_si_001.cif
_cod_data_source_block f:\x_ray2013\pr13-15_tw01
_cod_original_sg_symbol_H-M 'P 21/c'
_cod_database_code 4120591

loop_
_symmetry_equiv_pos_as_xyz
'x, y, z'
'-x, y+1/2, -z+1/2'
'-x, -y, -z'
'x, -y-1/2, z-1/2'

loop_
_atom_site_label
_atom_site_type_symbol
_atom_site_fract_x
_atom_site_fract_y
_atom_site_fract_z
_atom_site_U_iso_or_equiv
_atom_site_adp_type
_atom_site_occupancy
_atom_site_symmetry_multiplicity
_atom_site_calc_flag
_atom_site_refinement_flags
C1 C 0.4742(3) 0.70336(19) 0.09843(18) 0.0224(6) Uani 1 1 d .
C2 C 0.3591(3) 0.73368(19) 0.1068(2) 0.0247(7) Uani 1 1 d .
C3 C 0.3024(3) 0.7024(2) 0.1594(2) 0.0272(7) Uani 1 1 d .
H3A H 0.2275 0.7257 0.1649 0.033 Uiso 1 1 calc R
C4 C 0.3565(3) 0.6364(2) 0.20410(19) 0.0266(7) Uani 1 1 d .
C5 C 0.4615(3) 0.6007(2) 0.19390(18) 0.0230(6) Uani 1 1 d .
H5A H 0.4936 0.5532 0.2218 0.028 Uiso 1 1 calc R
C6 C 0.5228(3) 0.63347(19) 0.14242(17) 0.0210(6) Uani 1 1 d .
C7 C 0.6255(3) 0.58986(19) 0.12924(17) 0.0202(6) Uani 1 1 d .
H7A H 0.6440 0.5390 0.1537 0.024 Uiso 1 1 calc R
C8 C 0.7745(3) 0.54986(18) 0.07071(18) 0.0199(6) Uani 1 1 d .
C9 C 0.7500(3) 0.52456(18) -0.00668(18) 0.0199(6) Uani 1 1 d .
C10 C 0.8209(3) 0.46095(19) -0.02196(18) 0.0232(6) Uani 1 1 d .
H10A H 0.8050 0.4424 -0.0738 0.028 Uiso 1 1 calc R
C11 C 0.9132(3) 0.4245(2) 0.0364(2) 0.0256(7) Uani 1 1 d .
H11A H 0.9588 0.3804 0.0249 0.031 Uiso 1 1 calc R
C12 C 0.9398(3) 0.45201(19) 0.11206(19) 0.0237(6) Uani 1 1 d .
H12A H 1.0056 0.4276 0.1517 0.028 Uiso 1 1 calc R
C13 C 0.8711(3) 0.51531(18) 0.13097(18) 0.0204(6) Uani 1 1 d .
C14 C 0.6579(3) 0.56566(18) -0.07306(17) 0.0207(6) Uani 1 1 d .
C15 C 0.5373(3) 0.58855(19) -0.07248(18) 0.0215(6) Uani 1 1 d .
H15A H 0.5095 0.5756 -0.0289 0.026 Uiso 1 1 calc R
C16 C 0.4567(3) 0.6300(2) -0.13446(19) 0.0250(7) Uani 1 1 d .
C17 C 0.4971(3) 0.6469(2) -0.1991(2) 0.0292(7) Uani 1 1 d .
H17A H 0.4424 0.6749 -0.2417 0.035 Uiso 1 1 calc R
C18 C 0.6161(3) 0.6236(2) -0.20252(19) 0.0280(7) Uani 1 1 d .
C19 C 0.6955(3) 0.5834(2) -0.13891(19) 0.0251(7) Uani 1 1 d .
H19A H 0.7770 0.5676 -0.1403 0.030 Uiso 1 1 calc R
C20 C 0.3316(3) 0.6594(2) -0.1301(2) 0.0316(8) Uani 1 1 d .
H20A H 0.3398 0.7150 -0.1118 0.038 Uiso 1 1 calc R
H20B H 0.3031 0.6258 -0.0940 0.038 Uiso 1 1 calc R
H20C H 0.2701 0.6567 -0.1818 0.038 Uiso 1 1 calc R
C21 C 0.6583(4) 0.6442(3) -0.2721(2) 0.0427(10) Uani 1 1 d .
H21A H 0.6772 0.7017 -0.2715 0.051 Uiso 1 1 calc R
H21B H 0.5912 0.6311 -0.3196 0.051 Uiso 1 1 calc R
H21C H 0.7341 0.6134 -0.2706 0.051 Uiso 1 1 calc R
C22 C 0.9061(3) 0.5424(2) 0.21431(18) 0.0229(6) Uani 1 1 d .
C23 C 0.9404(3) 0.4852(2) 0.27262(19) 0.0275(7) Uani 1 1 d .
H23A H 0.9330 0.4300 0.2592 0.033 Uiso 1 1 calc R
C24 C 0.9856(3) 0.5073(2) 0.3507(2) 0.0320(8) Uani 1 1 d .
C25 C 0.9955(3) 0.5878(2) 0.3692(2) 0.0320(8) Uani 1 1 d .
H25A H 1.0263 0.6034 0.4221 0.038 Uiso 1 1 calc R
C26 C 0.9611(3) 0.6467(2) 0.31191(19) 0.0287(7) Uani 1 1 d .
C27 C 0.9159(3) 0.6233(2) 0.23447(19) 0.0262(7) Uani 1 1 d .
H27A H 0.8915 0.6629 0.1950 0.031 Uiso 1 1 calc R
C28 C 1.0241(4) 0.4430(3) 0.4119(2) 0.0469(11) Uani 1 1 d .
H28A H 1.0653 0.3991 0.3927 0.056 Uiso 1 1 calc R
H28B H 0.9492 0.4226 0.4239 0.056 Uiso 1 1 calc R
H28C H 1.0827 0.4656 0.4590 0.056 Uiso 1 1 calc R
C29 C 0.9771(4) 0.7351(2) 0.3328(2) 0.0373(9) Uani 1 1 d .
H29C H 0.9460 0.7675 0.2857 0.045 Uiso 1 1 calc R
H29B H 1.0665 0.7468 0.3573 0.045 Uiso 1 1 calc R
H29A H 0.9291 0.7482 0.3690 0.045 Uiso 1 1 calc R
C30 C 0.6380(3) 0.8802(2) 0.0077(2) 0.0293(7) Uani 1 1 d .
H30A H 0.6213 0.8802 0.0565 0.035 Uiso 1 1 calc R
C31 C 0.6270(4) 0.9511(2) -0.0328(2) 0.0347(8) Uani 1 1 d .
H31A H 0.6040 0.9990 -0.0119 0.042 Uiso 1 1 calc R
C32 C 0.6496(4) 0.9520(2) -0.1037(2) 0.0360(8) Uani 1 1 d .
H32A H 0.6434 1.0005 -0.1322 0.043 Uiso 1 1 calc R
C33 C 0.6814(3) 0.8811(2) -0.1326(2) 0.0309(7) Uani 1 1 d .
H33A H 0.6963 0.8799 -0.1819 0.037 Uiso 1 1 calc R
C34 C 0.6913(3) 0.8122(2) -0.08930(19) 0.0270(7) Uani 1 1 d .
H34A H 0.7129 0.7636 -0.1097 0.032 Uiso 1 1 calc R
C35 C 0.8609(3) 0.7076(2) 0.0348(2) 0.0265(7) Uani 1 1 d .
H35C H 0.8989 0.7612 0.0418 0.032 Uiso 1 1 calc R
H35B H 0.8610 0.6863 -0.0158 0.032 Uiso 1 1 calc R
H35A H 0.9098 0.6721 0.0760 0.032 Uiso 1 1 calc R
I1 I 0.27626(2) 0.829056(15) 0.035304(16) 0.03862(8) Uani 1 1 d .
I2 I 0.27006(2) 0.590959(16) 0.284537(15) 0.03717(7) Uani 1 1 d .
N1 N 0.6962(2) 0.61287(15) 0.08702(14) 0.0182(5) Uani 1 1 d .
N2 N 0.6714(3) 0.81111(16) -0.01879(16) 0.0245(6) Uani 1 1 d .
O1 O 0.5274(2) 0.73817(13) 0.05210(13) 0.0234(5) Uani 1 1 d .
Ni1 Ni 0.68901(4) 0.71430(2) 0.03968(2) 0.02004(9) Uani 1 1 d .

loop_
_atom_site_aniso_label
_atom_site_aniso_U_11
_atom_site_aniso_U_22
_atom_site_aniso_U_33
_atom_site_aniso_U_23
_atom_site_aniso_U_13
_atom_site_aniso_U_12
C1 0.0194(15) 0.0247(15) 0.0221(15) -0.0089(12) 0.0045(12) -0.0019(12)
C2 0.0204(16) 0.0215(15) 0.0297(17) -0.0041(13) 0.0034(13) 0.0018(12)
C3 0.0198(16) 0.0296(17) 0.0338(18) -0.0130(14) 0.0104(14) -0.0032(13)
C4 0.0224(16) 0.0333(18) 0.0268(17) -0.0084(14) 0.0113(13) -0.0050(14)
C5 0.0189(15) 0.0280(16) 0.0207(15) -0.0046(12) 0.0038(12) -0.0027(12)
C6 0.0179(14) 0.0248(15) 0.0197(15) -0.0041(12) 0.0046(12) -0.0004(12)
C7 0.0189(14) 0.0220(14) 0.0173(14) -0.0010(12) 0.0018(11) -0.0002(12)
C8 0.0187(14) 0.0172(14) 0.0248(15) 0.0011(12) 0.0078(12) 0.0025(11)
C9 0.0176(14) 0.0195(14) 0.0223(15) 0.0015(12) 0.0051(12) -0.0016(11)
C10 0.0261(16) 0.0233(16) 0.0222(15) -0.0016(12) 0.0102(13) -0.0002(12)
C11 0.0232(16) 0.0246(16) 0.0313(17) 0.0010(13) 0.0116(14) 0.0049(13)
C12 0.0188(15) 0.0251(16) 0.0264(16) 0.0049(13) 0.0056(13) 0.0036(12)
C13 0.0178(15) 0.0223(15) 0.0210(15) 0.0005(12) 0.0055(12) -0.0004(12)
C14 0.0212(15) 0.0201(14) 0.0190(15) -0.0010(11) 0.0029(12) -0.0002(12)
C15 0.0214(15) 0.0205(15) 0.0214(15) -0.0010(12) 0.0044(12) -0.0020(12)
C16 0.0209(15) 0.0244(16) 0.0272(17) -0.0022(13) 0.0030(13) -0.0013(12)
C17 0.0284(18) 0.0295(17) 0.0239(17) 0.0037(14) -0.0010(14) 0.0016(14)
C18 0.0334(18) 0.0285(17) 0.0213(16) 0.0033(13) 0.0069(14) 0.0003(14)
C19 0.0257(16) 0.0261(16) 0.0230(16) -0.0004(13) 0.0066(13) 0.0018(13)
C20 0.0228(17) 0.0328(19) 0.0357(19) 0.0031(15) 0.0031(14) 0.0016(14)
C21 0.043(2) 0.059(3) 0.0285(19) 0.0165(18) 0.0148(17) 0.004(2)
C22 0.0123(14) 0.0299(17) 0.0235(16) -0.0004(13) 0.0010(12) 0.0005(12)
C23 0.0208(16) 0.0351(18) 0.0249(16) 0.0022(14) 0.0040(13) -0.0026(13)
C24 0.0211(16) 0.049(2) 0.0235(16) 0.0077(15) 0.0035(13) -0.0073(15)
C25 0.0223(16) 0.053(2) 0.0204(16) -0.0033(15) 0.0051(13) -0.0080(16)
C26 0.0208(16) 0.043(2) 0.0217(16) -0.0074(14) 0.0059(13) -0.0033(14)
C27 0.0204(15) 0.0347(18) 0.0231(16) -0.0009(13) 0.0060(13) 0.0010(13)
C28 0.045(2) 0.064(3) 0.0246(19) 0.0129(19) -0.0014(17) -0.013(2)
C29 0.036(2) 0.043(2) 0.030(2) -0.0142(16) 0.0055(16) 0.0002(17)
C30 0.0337(19) 0.0255(17) 0.0334(19) -0.0003(14) 0.0174(16) 0.0022(14)
C31 0.038(2) 0.0246(17) 0.045(2) -0.0001(15) 0.0192(17) 0.0035(15)
C32 0.034(2) 0.0313(19) 0.042(2) 0.0117(16) 0.0107(17) 0.0021(15)
C33 0.0283(18) 0.0362(19) 0.0282(18) 0.0028(14) 0.0084(15) 0.0029(14)
C34 0.0283(17) 0.0290(17) 0.0241(16) 0.0006(13) 0.0082(14) 0.0040(13)
C35 0.0213(16) 0.0257(16) 0.0340(18) 0.0009(14) 0.0103(14) 0.0001(13)
I1 0.02959(13) 0.03235(13) 0.05468(17) 0.00654(11) 0.01358(11) 0.01287(10)
I2 0.03138(13) 0.04880(15) 0.03891(14) -0.00379(11) 0.02208(10) -0.00343(11)
N1 0.0153(12) 0.0214(13) 0.0172(12) -0.0027(10) 0.0037(10) 0.0011(9)
N2 0.0230(14) 0.0232(14) 0.0282(14) 0.0013(11) 0.0090(11) 0.0005(11)
O1 0.0211(11) 0.0236(11) 0.0266(12) 0.0005(9) 0.0090(9) 0.0025(9)
Ni1 0.01868(19) 0.01952(19) 0.0225(2) -0.00020(15) 0.00687(15) 0.00197(15)

loop_
_atom_type_symbol
_atom_type_description
_atom_type_scat_dispersion_real
_atom_type_scat_dispersion_imag
_atom_type_scat_source
C C 0.0033 0.0016 'International Tables Vol C Tables 4.2.6.8 and 6.1.1.4'
H H 0.0000 0.0000 'International Tables Vol C Tables 4.2.6.8 and 6.1.1.4'
I I -0.4742 1.8119 'International Tables Vol C Tables 4.2.6.8 and 6.1.1.4'
N N 0.0061 0.0033 'International Tables Vol C Tables 4.2.6.8 and 6.1.1.4'
O O 0.0106 0.0060 'International Tables Vol C Tables 4.2.6.8 and 6.1.1.4'
Ni Ni 0.3393 1.1124 'International Tables Vol C Tables 4.2.6.8 and 6.1.1.4'

loop_
_geom_angle_atom_site_label_1
_geom_angle_atom_site_label_2
_geom_angle_atom_site_label_3
_geom_angle
O1 C1 C2 120.2(3)
O1 C1 C6 123.9(3)
C2 C1 C6 115.9(3)
C3 C2 C1 122.8(3)
C3 C2 I1 120.3(2)
C1 C2 I1 116.9(2)
C2 C3 C4 119.3(3)
C5 C4 C3 120.4(3)
C5 C4 I2 121.0(3)
C3 C4 I2 118.6(2)
C4 C5 C6 120.9(3)
C5 C6 C1 120.5(3)
C5 C6 C7 118.3(3)
C1 C6 C7 120.9(3)
N1 C7 C6 126.5(3)
C9 C8 C13 121.6(3)
C9 C8 N1 117.9(3)
C13 C8 N1 120.5(3)
C10 C9 C8 118.0(3)
C10 C9 C14 118.9(3)
C8 C9 C14 123.0(3)
C11 C10 C9 121.4(3)
C10 C11 C12 120.1(3)
C11 C12 C13 121.0(3)
C12 C13 C8 117.8(3)
C12 C13 C22 118.0(3)
C8 C13 C22 124.2(3)
C15 C14 C19 118.3(3)
C15 C14 C9 123.5(3)
C19 C14 C9 118.2(3)
C16 C15 C14 121.4(3)
C15 C16 C17 118.9(3)
C15 C16 C20 120.5(3)
C17 C16 C20 120.6(3)
C16 C17 C18 121.4(3)
C19 C18 C17 118.4(3)
C19 C18 C21 121.3(3)
C17 C18 C21 120.3(3)
C18 C19 C14 121.6(3)
C23 C22 C27 119.0(3)
C23 C22 C13 118.8(3)
C27 C22 C13 121.9(3)
C22 C23 C24 121.2(3)
C25 C24 C23 118.7(3)
C25 C24 C28 122.0(3)
C23 C24 C28 119.3(4)
C24 C25 C26 121.4(3)
C27 C26 C25 118.9(3)
C27 C26 C29 120.2(3)
C25 C26 C29 120.9(3)
C26 C27 C22 120.7(3)
N2 C30 C31 122.7(3)
C32 C31 C30 119.4(3)
C31 C32 C33 118.7(3)
C34 C33 C32 119.2(3)
N2 C34 C33 122.5(3)
C7 N1 C8 113.9(3)
C7 N1 Ni1 125.2(2)
C8 N1 Ni1 120.51(19)
C30 N2 C34 117.5(3)
C30 N2 Ni1 121.7(2)
C34 N2 Ni1 120.8(2)
C1 O1 Ni1 127.1(2)
N1 Ni1 N2 173.56(12)
N1 Ni1 O1 92.88(10)
N2 Ni1 O1 86.63(11)
N1 Ni1 C35 93.31(13)
N2 Ni1 C35 88.03(13)
O1 Ni1 C35 170.39(13)

loop_
_geom_bond_atom_site_label_1
_geom_bond_atom_site_label_2
_geom_bond_distance
C1 O1 1.294(4)
C1 C2 1.424(4)
C1 C6 1.424(5)
C2 C3 1.385(5)
C2 I1 2.084(3)
C3 C4 1.391(5)
C4 C5 1.370(4)
C4 I2 2.102(3)
C5 C6 1.412(4)
C6 C7 1.431(4)
C7 N1 1.302(4)
C8 C9 1.406(4)
C8 C13 1.406(4)
C8 N1 1.448(4)
C9 C10 1.396(4)
C9 C14 1.492(4)
C10 C11 1.376(5)
C11 C12 1.385(5)
C12 C13 1.402(4)
C13 C22 1.506(4)
C14 C15 1.396(4)
C14 C19 1.401(4)
C15 C16 1.392(5)
C16 C17 1.395(5)
C16 C20 1.497(5)
C17 C18 1.396(5)
C18 C19 1.395(5)
C18 C21 1.503(5)
C22 C23 1.387(5)
C22 C27 1.393(5)
C23 C24 1.397(5)
C24 C25 1.379(6)
C24 C28 1.508(5)
C25 C26 1.396(5)
C26 C27 1.393(5)
C26 C29 1.520(5)
C30 N2 1.341(4)
C30 C31 1.378(5)
C31 C32 1.372(5)
C32 C33 1.381(5)
C33 C34 1.376(5)
C34 N2 1.353(4)
C35 Ni1 1.940(3)
N1 Ni1 1.886(3)
N2 Ni1 1.907(3)
O1 Ni1 1.915(2)

loop_
_geom_torsion_atom_site_label_1
_geom_torsion_atom_site_label_2
_geom_torsion_atom_site_label_3
_geom_torsion_atom_site_label_4
_geom_torsion
O1 C1 C2 C3 -175.4(3)
C6 C1 C2 C3 5.6(5)
O1 C1 C2 I1 4.7(4)
C6 C1 C2 I1 -174.2(2)
C1 C2 C3 C4 -2.7(5)
I1 C2 C3 C4 177.2(2)
C2 C3 C4 C5 -2.8(5)
C2 C3 C4 I2 179.2(2)
C3 C4 C5 C6 4.9(5)
I2 C4 C5 C6 -177.1(2)
C4 C5 C6 C1 -1.7(5)
C4 C5 C6 C7 -174.8(3)
O1 C1 C6 C5 177.7(3)
C2 C1 C6 C5 -3.4(4)
O1 C1 C6 C7 -9.4(5)
C2 C1 C6 C7 169.5(3)
C5 C6 C7 N1 -176.3(3)
C1 C6 C7 N1 10.6(5)
C13 C8 C9 C10 3.0(4)
N1 C8 C9 C10 -176.7(3)
C13 C8 C9 C14 -173.1(3)
N1 C8 C9 C14 7.1(4)
C8 C9 C10 C11 -0.9(5)
C14 C9 C10 C11 175.5(3)
C9 C10 C11 C12 -1.6(5)
C10 C11 C12 C13 2.1(5)
C11 C12 C13 C8 0.0(5)
C11 C12 C13 C22 -179.5(3)
C9 C8 C13 C12 -2.6(4)
N1 C8 C13 C12 177.1(3)
C9 C8 C13 C22 176.9(3)
N1 C8 C13 C22 -3.4(5)
C10 C9 C14 C15 137.7(3)
C8 C9 C14 C15 -46.1(5)
C10 C9 C14 C19 -43.4(4)
C8 C9 C14 C19 132.8(3)
C19 C14 C15 C16 -1.8(5)
C9 C14 C15 C16 177.1(3)
C14 C15 C16 C17 1.7(5)
C14 C15 C16 C20 -175.3(3)
C15 C16 C17 C18 -0.4(5)
C20 C16 C17 C18 176.6(3)
C16 C17 C18 C19 -0.7(5)
C16 C17 C18 C21 -178.6(4)
C17 C18 C19 C14 0.6(5)
C21 C18 C19 C14 178.4(3)
C15 C14 C19 C18 0.7(5)
C9 C14 C19 C18 -178.3(3)
C12 C13 C22 C23 -38.2(4)
C8 C13 C22 C23 142.2(3)
C12 C13 C22 C27 135.9(3)
C8 C13 C22 C27 -43.6(4)
C27 C22 C23 C24 -0.7(5)
C13 C22 C23 C24 173.6(3)
C22 C23 C24 C25 0.2(5)
C22 C23 C24 C28 -178.8(3)
C23 C24 C25 C26 0.1(5)
C28 C24 C25 C26 179.1(3)
C24 C25 C26 C27 0.0(5)
C24 C25 C26 C29 -177.6(3)
C25 C26 C27 C22 -0.6(5)
C29 C26 C27 C22 177.1(3)
C23 C22 C27 C26 0.9(5)
C13 C22 C27 C26 -173.2(3)
N2 C30 C31 C32 0.7(6)
C30 C31 C32 C33 0.7(6)
C31 C32 C33 C34 -0.9(6)
C32 C33 C34 N2 -0.3(6)
C6 C7 N1 C8 -167.4(3)
C6 C7 N1 Ni1 5.7(5)
C9 C8 N1 C7 114.0(3)
C13 C8 N1 C7 -65.7(4)
C9 C8 N1 Ni1 -59.4(3)
C13 C8 N1 Ni1 120.8(3)
C31 C30 N2 C34 -1.8(5)
C31 C30 N2 Ni1 178.7(3)
C33 C34 N2 C30 1.6(5)
C33 C34 N2 Ni1 -178.9(3)
C2 C1 O1 Ni1 173.4(2)
C6 C1 O1 Ni1 -7.8(4)
C7 N1 Ni1 N2 -101.8(10)
C8 N1 Ni1 N2 70.9(11)
C7 N1 Ni1 O1 -16.3(3)
C8 N1 Ni1 O1 156.4(2)
C7 N1 Ni1 C35 156.3(3)
C8 N1 Ni1 C35 -31.0(2)
C30 N2 Ni1 N1 134.9(9)
C34 N2 Ni1 N1 -44.5(11)
C30 N2 Ni1 O1 49.1(3)
C34 N2 Ni1 O1 -130.3(3)
C30 N2 Ni1 C35 -122.9(3)
C34 N2 Ni1 C35 57.7(3)
C1 O1 Ni1 N1 17.7(3)
C1 O1 Ni1 N2 -168.7(3)
C1 O1 Ni1 C35 -112.3(8)
